data_4345810
loop_
_publ_author_name
'Loukopoulos, Edward'
'Kallitsakis, Michael'
'Tsoureas, Nikolaos'
'Abdul-Sada, Alaa'
'Chilton, Nicholas F.'
'Lykakis, Ioannis N.'
'Kostakis, George E.'

_publ_section_title
;
 Cu(II) Coordination Polymers as Vehicles in the A(3) Coupling.
;
_journal_issue 9
_journal_name_full 'Inorganic chemistry'
_journal_page_first 4898
_journal_page_last 4910
_journal_paper_doi 10.1021/acs.inorgchem.6b03084
_journal_volume 56
_journal_year 2017
_chemical_formula_moiety 'C80 H64 Br2 Cu2 N24, Br6 Cu2, 4(C2 H3 N)'
_chemical_formula_sum 'C88 H76 Br8 Cu4 N28'
_chemical_formula_weight 2419.20
_space_group_crystal_system monoclinic
_space_group_IT_number 15
_space_group_name_Hall '-C 2yc'
_space_group_name_H-M_alt 'C 1 2/c 1'
_symmetry_space_group_name_Hall '-C 2yc'
_symmetry_space_group_name_H-M 'C 1 2/c 1'
_atom_sites_solution_hydrogens geom
_audit_creation_date 2016-02-23
_audit_creation_method
;
Olex2 1.2
(compiled 2016.02.19 svn.r3266 for OlexSys, GUI svn.r5155)
;
_cell_angle_alpha 90
_cell_angle_beta 122.782(3)
_cell_angle_gamma 90
_cell_formula_units_Z 4
_cell_length_a 32.215(2)
_cell_length_b 13.4835(10)
_cell_length_c 25.8172(18)
_cell_measurement_reflns_used 29234
_cell_measurement_temperature 100(2)
_cell_measurement_theta_max 27.5
_cell_measurement_theta_min 2.4
_cell_volume 9428.2(12)
_computing_molecular_graphics 'Olex2 (Dolomanov et al., 2009)'
_computing_publication_material 'Olex2 (Dolomanov et al., 2009)'
_computing_structure_refinement 'ShelXL (Sheldrick, 2015)'
_computing_structure_solution 'ShelXT (Sheldrick, 2015)'
_diffrn_ambient_temperature 100.0
_diffrn_measured_fraction_theta_full 0.987
_diffrn_measured_fraction_theta_max 0.987
_diffrn_measurement_device_type
;
Rigaku Saturn724+ (2x2 bin mode)
;
_diffrn_measurement_method 'profile data from \w-scans'
_diffrn_radiation_type MoK\a
_diffrn_radiation_wavelength 0.71075
_diffrn_reflns_av_R_equivalents 0.1882
_diffrn_reflns_av_unetI/netI 0.1905
_diffrn_reflns_Laue_measured_fraction_full 0.987
_diffrn_reflns_Laue_measured_fraction_max 0.987
_diffrn_reflns_limit_h_max 41
_diffrn_reflns_limit_h_min -41
_diffrn_reflns_limit_k_max 17
_diffrn_reflns_limit_k_min -17
_diffrn_reflns_limit_l_max 33
_diffrn_reflns_limit_l_min -32
_diffrn_reflns_number 9519
_diffrn_reflns_point_group_measured_fraction_full 0.987
_diffrn_reflns_point_group_measured_fraction_max 0.987
_diffrn_reflns_theta_full 25.242
_diffrn_reflns_theta_max 26.373
_diffrn_reflns_theta_min 2.441
_exptl_absorpt_coefficient_mu 4.341
_exptl_absorpt_correction_T_max 1.000
_exptl_absorpt_correction_T_min 0.180
_exptl_absorpt_correction_type multi-scan
_exptl_absorpt_process_details
;
CrysAlisPro 1.171.38.41 (Rigaku Oxford Diffraction, 2015)
Empirical absorption correction using spherical harmonics,
 implemented in SCALE3 ABSPACK scaling algorithm.
;
_exptl_crystal_colour 'dark green'
_exptl_crystal_colour_modifier dark
_exptl_crystal_colour_primary green
_exptl_crystal_density_diffrn 1.704
_exptl_crystal_description plate
_exptl_crystal_F_000 4784
_exptl_crystal_size_max 0.03
_exptl_crystal_size_mid 0.025
_exptl_crystal_size_min 0.01
_refine_diff_density_max 1.705
_refine_diff_density_min -1.114
_refine_diff_density_rms 0.299
_refine_ls_extinction_method none
_refine_ls_goodness_of_fit_ref 1.053
_refine_ls_hydrogen_treatment constr
_refine_ls_matrix_type full
_refine_ls_number_parameters 579
_refine_ls_number_reflns 9519
_refine_ls_number_restraints 68
_refine_ls_restrained_S_all 1.050
_refine_ls_R_factor_all 0.2346
_refine_ls_R_factor_gt 0.1409
_refine_ls_shift/su_max 0.000
_refine_ls_shift/su_mean 0.000
_refine_ls_structure_factor_coef Fsqd
_refine_ls_weighting_details 'w=1/[\s^2^(Fo^2^)+(0.2000P)^2^] where P=(Fo^2^+2Fc^2^)/3'
_refine_ls_weighting_scheme calc
_refine_ls_wR_factor_gt 0.3466
_refine_ls_wR_factor_ref 0.3856
_reflns_Friedel_coverage 0.000
_reflns_number_gt 4467
_reflns_number_total 9519
_reflns_threshold_expression 'I > 2\s(I)'
_cod_data_source_file ic6b03084_si_002.cif
_cod_data_source_block EL294B
_cod_depositor_comments
;
The following automatic conversions were performed:

'_exptl_absorpt_correction_type' value 'Multi-scan' changed to
'multi-scan' according to
/home/data/users/saulius/crontab/automatic-downloads/current/ACS/lib/dictionaries/cif_core.dic
dictionary named 'cif_core.dic' version 2.4.2 from 2011-04-26.

Automatic conversion script
Id: cif_fix_values 4973 2017-02-22 13:04:09Z antanas 
;
_cod_original_cell_volume 9428.1(12)
_cod_database_code 4345810
_shelx_space_group_comment
;
The symmetry employed for this shelxl refinement is uniquely defined
by the following loop, which should always be used as a source of
symmetry information in preference to the above space-group names.
They are only intended as comments.
;
_olex2_refinement_description
;
1. Fixed Uiso
 At 1.2 times of:
  All C(H) groups, All C(H,H) groups
 At 1.5 times of:
  All C(H,H,H) groups
2. Restrained distances
 N13-C41
 1.1 with sigma of 0.02
 N14-C43
 1.1 with sigma of 0.02
 C41-C42
 1.53 with sigma of 0.02
 C43-C44
 1.53 with sigma of 0.02
3. Rigid bond restraints
 C21, C22
 with sigma for 1-2 distances of 0.01 and sigma for 1-3 distances of 0.01
 N13, C41, C42
 with sigma for 1-2 distances of 0.01 and sigma for 1-3 distances of 0.01
4. Uiso/Uaniso restraints and constraints
Uanis(C21) \\sim Ueq, Uanis(C22) \\sim Ueq: with sigma of 0.1 and sigma for
terminal atoms of 0.2
Uanis(N13) \\sim Ueq, Uanis(C41) \\sim Ueq, Uanis(C42) \\sim Ueq: with sigma of
0.1 and sigma for terminal atoms of 0.2
Uanis(C43) \\sim Ueq, Uanis(N14) \\sim Ueq: with sigma of 0.01 and sigma for
terminal atoms of 0.1
Uanis(C21) \\sim Ueq, Uanis(C39) \\sim Ueq: with sigma of 0.01 and sigma for
terminal atoms of 0.1
5. Rigid body (RIGU) restrains
 C21, C22
 with sigma for 1-2 distances of 0.004 and sigma for 1-3 distances of 0.004
 N13, C41, C42
 with sigma for 1-2 distances of 0.004 and sigma for 1-3 distances of 0.004
6.a Secondary CH2 refined with riding coordinates:
 C7(H7A,H7B), C14(H14A,H14B), C27(H27A,H27B), C34(H34A,H34B)
6.b Aromatic/amide H refined with riding coordinates:
 C2(H2), C3(H3), C4(H4), C5(H5), C9(H9), C10(H10), C11(H11), C12(H12),
 C17(H17), C18(H18), C19(H19), C20(H20), C23(H23), C24(H24), C25(H25), C26(H26),
  C30(H30), C31(H31), C32(H32), C33(H33), C37(H37), C38(H38), C39(H39), C40(H40)
6.c Idealised Me refined as rotating group:
 C44(H44A,H44B,H44C), C42(H42A,H42B,H42C)
;
_shelx_shelxl_version_number 2014/7
_olex2_submission_special_instructions 'No special instructions were received'

loop_
_space_group_symop_operation_xyz
'x, y, z'
'-x, y, -z+1/2'
'x+1/2, y+1/2, z'
'-x+1/2, y+1/2, -z+1/2'
'-x, -y, -z'
'x, -y, z-1/2'
'-x+1/2, -y+1/2, -z'
'x+1/2, -y+1/2, z-1/2'

loop_
_atom_site_label
_atom_site_type_symbol
_atom_site_fract_x
_atom_site_fract_y
_atom_site_fract_z
_atom_site_U_iso_or_equiv
_atom_site_adp_type
_atom_site_occupancy
_atom_site_site_symmetry_order
_atom_site_calc_flag
_atom_site_refinement_flags_posn
_atom_site_refinement_flags_adp
Br1 Br 0.63550(7) 0.31705(14) 0.54583(8) 0.0424(5) Uani 1 1 d . .
C1 C 0.6828(5) 0.3307(11) 0.4411(6) 0.025(3) Uani 1 1 d . .
Cu1 Cu 0.58741(7) 0.34311(14) 0.43581(9) 0.0316(5) Uani 1 1 d . .
N1 N 0.6417(5) 0.2831(9) 0.4288(5) 0.027(3) Uani 1 1 d . .
C2 C 0.7054(8) 0.4223(12) 0.4700(8) 0.045(5) Uani 1 1 d . .
H2 H 0.6912 0.4657 0.4853 0.054 Uiso 1 1 calc R .
N2 N 0.6354(5) 0.2008(9) 0.4005(6) 0.028(3) Uani 1 1 d . .
C3 C 0.7485(7) 0.4444(13) 0.4746(8) 0.043(4) Uani 1 1 d . .
H3 H 0.7636 0.5061 0.4929 0.052 Uiso 1 1 calc R .
N3 N 0.6760(5) 0.1906(9) 0.3966(6) 0.032(3) Uani 1 1 d . .
C4 C 0.7728(7) 0.3822(12) 0.4542(8) 0.042(4) Uani 1 1 d . .
H4 H 0.8034 0.4014 0.4600 0.050 Uiso 1 1 calc R .
N4 N 0.5329(5) 0.1723(10) 0.2018(6) 0.036(3) Uani 1 1 d . .
C5 C 0.7510(6) 0.2943(12) 0.4261(6) 0.030(4) Uani 1 1 d . .
H5 H 0.7660 0.2513 0.4117 0.036 Uiso 1 1 calc R .
N5 N 0.5052(5) 0.2559(9) 0.1768(7) 0.036(3) Uani 1 1 d . .
C6 C 0.7059(6) 0.2691(11) 0.4190(7) 0.028(3) Uani 1 1 d . .
N6 N 0.4633(5) 0.2292(9) 0.1228(6) 0.032(3) Uani 1 1 d . .
C7 C 0.6773(6) 0.1038(12) 0.3612(7) 0.037(4) Uani 1 1 d . .
H7A H 0.6506 0.0567 0.3522 0.044 Uiso 1 1 calc R .
H7B H 0.7093 0.0688 0.3862 0.044 Uiso 1 1 calc R .
N7 N 0.5319(5) 0.3993(10) 0.4415(6) 0.035(3) Uani 1 1 d . .
C8 C 0.6708(7) 0.1388(12) 0.3020(8) 0.038(4) Uani 1 1 d . .
N8 N 0.5109(5) 0.4814(9) 0.4142(6) 0.031(3) Uani 1 1 d . .
C9 C 0.7078(7) 0.1371(15) 0.2907(9) 0.049(5) Uani 1 1 d . .
H9 H 0.7386 0.1097 0.3215 0.059 Uiso 1 1 calc R .
N9 N 0.4688(5) 0.4887(10) 0.4141(6) 0.036(3) Uani 1 1 d . .
C10 C 0.7036(7) 0.1715(14) 0.2391(8) 0.046(5) Uani 1 1 d . .
H10 H 0.7315 0.1715 0.2357 0.055 Uiso 1 1 calc R .
N10 N 0.4339(6) 0.4979(10) 0.2154(6) 0.035(3) Uani 1 1 d . .
C11 C 0.6585(7) 0.2069(16) 0.1908(9) 0.052(5) Uani 1 1 d . .
H11 H 0.6550 0.2283 0.1535 0.063 Uiso 1 1 calc R .
N11 N 0.4298(6) 0.4191(10) 0.1819(7) 0.039(3) Uani 1 1 d . .
C12 C 0.6182(7) 0.2106(12) 0.1977(8) 0.039(4) Uani 1 1 d . .
H12 H 0.5875 0.2367 0.1656 0.047 Uiso 1 1 calc R .
N12 N 0.4211(5) 0.4504(9) 0.1284(6) 0.027(3) Uani 1 1 d . .
C13 C 0.6236(6) 0.1750(10) 0.2536(7) 0.031(4) Uani 1 1 d . .
C14 C 0.5790(6) 0.1752(11) 0.2601(8) 0.033(4) Uani 1 1 d . .
H14A H 0.5811 0.1170 0.2848 0.039 Uiso 1 1 calc R .
H14B H 0.5801 0.2357 0.2825 0.039 Uiso 1 1 calc R .
C15 C 0.5076(7) 0.0922(12) 0.1642(8) 0.036(4) Uani 1 1 d . .
C16 C 0.4646(6) 0.1295(12) 0.1152(7) 0.034(4) Uani 1 1 d . .
C17 C 0.4315(7) 0.0690(12) 0.0681(8) 0.039(4) Uani 1 1 d . .
H17 H 0.4018 0.0947 0.0337 0.047 Uiso 1 1 calc R .
C18 C 0.4424(8) -0.0268(14) 0.0721(9) 0.049(5) Uani 1 1 d . .
H18 H 0.4195 -0.0704 0.0405 0.059 Uiso 1 1 calc R .
C19 C 0.4892(10) -0.0677(15) 0.1242(10) 0.061(6) Uani 1 1 d . .
H19 H 0.4963 -0.1363 0.1254 0.073 Uiso 1 1 calc R .
C20 C 0.5207(8) -0.0088(14) 0.1687(9) 0.050(5) Uani 1 1 d . .
H20 H 0.5511 -0.0331 0.2025 0.061 Uiso 1 1 calc R .
C21 C 0.5025(7) 0.3457(12) 0.4560(7) 0.035(4) Uani 1 1 d . U
C22 C 0.4606(7) 0.4020(14) 0.4369(7) 0.040(4) Uani 1 1 d . U
C23 C 0.4216(7) 0.3745(15) 0.4426(8) 0.048(5) Uani 1 1 d . .
H23 H 0.3943 0.4168 0.4311 0.057 Uiso 1 1 calc R .
C24 C 0.4259(8) 0.2793(12) 0.4667(9) 0.047(5) Uani 1 1 d . .
H24 H 0.4000 0.2538 0.4702 0.056 Uiso 1 1 calc R .
C25 C 0.4692(7) 0.2190(15) 0.4864(8) 0.047(5) Uani 1 1 d . .
H25 H 0.4706 0.1547 0.5023 0.056 Uiso 1 1 calc R .
C26 C 0.5090(8) 0.2505(14) 0.4830(9) 0.051(5) Uani 1 1 d . .
H26 H 0.5379 0.2118 0.4975 0.061 Uiso 1 1 calc R .
C27 C 0.4327(6) 0.5670(11) 0.3776(8) 0.034(4) Uani 1 1 d . .
H27A H 0.4489 0.6179 0.3667 0.041 Uiso 1 1 calc R .
H27B H 0.4225 0.5995 0.4034 0.041 Uiso 1 1 calc R .
C28 C 0.3870(7) 0.5299(13) 0.3189(7) 0.041(4) Uani 1 1 d . .
C29 C 0.3897(6) 0.4936(11) 0.2697(7) 0.031(4) Uani 1 1 d . .
C30 C 0.3472(6) 0.4620(12) 0.2168(7) 0.035(4) Uani 1 1 d . .
H30 H 0.3482 0.4416 0.1823 0.042 Uiso 1 1 calc R .
C31 C 0.3019(8) 0.4597(14) 0.2139(8) 0.046(5) Uani 1 1 d . .
H31 H 0.2729 0.4358 0.1778 0.056 Uiso 1 1 calc R .
C32 C 0.2996(7) 0.4915(14) 0.2622(9) 0.049(5) Uani 1 1 d . .
H32 H 0.2692 0.4897 0.2600 0.059 Uiso 1 1 calc R .
C33 C 0.3417(8) 0.5265(13) 0.3143(9) 0.049(5) Uani 1 1 d . .
H33 H 0.3399 0.5488 0.3480 0.058 Uiso 1 1 calc R .
C34 C 0.4399(6) 0.4899(12) 0.2755(7) 0.033(4) Uani 1 1 d . .
H34A H 0.4609 0.5449 0.3022 0.040 Uiso 1 1 calc R .
H34B H 0.4567 0.4267 0.2952 0.040 Uiso 1 1 calc R .
C35 C 0.4281(6) 0.5827(12) 0.1835(7) 0.035(4) Uani 1 1 d . .
C36 C 0.4196(6) 0.5525(11) 0.1277(7) 0.029(3) Uani 1 1 d . .
C37 C 0.4108(7) 0.6210(14) 0.0828(9) 0.047(5) Uani 1 1 d . .
H37 H 0.4034 0.5999 0.0436 0.056 Uiso 1 1 calc R .
C38 C 0.4129(8) 0.7187(13) 0.0962(10) 0.052(5) Uani 1 1 d . .
H38 H 0.4075 0.7676 0.0667 0.062 Uiso 1 1 calc R .
C39 C 0.4240(8) 0.7478(13) 0.1580(9) 0.047(4) Uani 1 1 d . U
H39 H 0.4258 0.8164 0.1675 0.056 Uiso 1 1 calc R .
C40 C 0.4312(8) 0.6844(12) 0.1990(10) 0.049(5) Uani 1 1 d . .
H40 H 0.4382 0.7047 0.2382 0.059 Uiso 1 1 calc R .
N14 N 0.6320(10) 0.9039(17) 0.2844(13) 0.103(8) Uani 1 1 d D U
C43 C 0.6554(11) 0.8382(18) 0.2905(14) 0.088(8) Uani 1 1 d D U
C44 C 0.6840(11) 0.7476(16) 0.2914(14) 0.085(8) Uani 1 1 d D .
H44A H 0.7020 0.7186 0.3328 0.128 Uiso 1 1 calc GR .
H44B H 0.7074 0.7673 0.2801 0.128 Uiso 1 1 calc GR .
H44C H 0.6609 0.6985 0.2618 0.128 Uiso 1 1 calc GR .
N13 N 0.5844(13) 0.2021(18) 0.6442(16) 0.127(10) Uani 1 1 d D U
C41 C 0.6026(18) 0.142(3) 0.6344(18) 0.161(18) Uani 1 1 d D U
C42 C 0.6361(17) 0.061(3) 0.634(2) 0.154(16) Uani 1 1 d D U
H42A H 0.6523 0.0244 0.6727 0.232 Uiso 1 1 calc GR .
H42B H 0.6612 0.0923 0.6287 0.232 Uiso 1 1 calc GR .
H42C H 0.6162 0.0154 0.5995 0.232 Uiso 1 1 calc GR .
Br2 Br 0.70177(10) 0.81127(16) 0.44261(12) 0.0655(7) Uani 1 1 d . .
Cu2 Cu 0.78051(11) 0.75894(18) 0.46033(13) 0.0563(7) Uani 1 1 d . .
Br3 Br 0.81510(8) 0.63004(14) 0.43315(10) 0.0536(6) Uani 1 1 d . .
Br4 Br 0.79370(8) 0.89449(14) 0.41367(10) 0.0532(6) Uani 1 1 d . .

loop_
_atom_site_aniso_label
_atom_site_aniso_U_11
_atom_site_aniso_U_22
_atom_site_aniso_U_33
_atom_site_aniso_U_23
_atom_site_aniso_U_13
_atom_site_aniso_U_12
Br1 0.0405(11) 0.0561(11) 0.0382(9) 0.0032(8) 0.0262(9) 0.0096(8)
C1 0.015(8) 0.032(8) 0.016(7) -0.002(6) 0.000(6) -0.001(6)
Cu1 0.0332(12) 0.0326(11) 0.0370(11) -0.0001(8) 0.0242(10) 0.0018(8)
N1 0.020(7) 0.029(7) 0.026(6) -0.004(5) 0.009(6) -0.002(5)
C2 0.071(15) 0.033(9) 0.048(10) -0.002(8) 0.043(11) 0.013(9)
N2 0.030(8) 0.033(7) 0.029(6) -0.008(6) 0.022(6) -0.002(5)
C3 0.043(12) 0.041(10) 0.041(10) 0.000(8) 0.021(9) -0.012(8)
N3 0.047(9) 0.026(7) 0.042(7) 0.001(6) 0.037(7) 0.008(6)
C4 0.053(12) 0.032(9) 0.054(11) 0.021(8) 0.038(10) 0.013(8)
N4 0.037(9) 0.029(7) 0.045(8) -0.012(6) 0.025(7) -0.002(6)
C5 0.036(10) 0.043(10) 0.021(7) 0.011(7) 0.022(8) 0.011(7)
N5 0.042(9) 0.026(7) 0.050(8) 0.007(6) 0.031(8) 0.004(6)
C6 0.020(8) 0.031(8) 0.033(8) 0.009(7) 0.015(7) -0.002(6)
N6 0.040(9) 0.017(6) 0.030(7) 0.005(5) 0.014(7) 0.005(5)
C7 0.028(10) 0.032(9) 0.031(8) 0.001(7) 0.003(8) 0.006(7)
N7 0.028(8) 0.045(8) 0.026(7) -0.009(6) 0.011(6) 0.009(6)
C8 0.038(11) 0.036(9) 0.042(9) -0.006(8) 0.024(9) 0.001(7)
N8 0.027(8) 0.018(6) 0.053(8) -0.004(6) 0.025(7) -0.002(5)
C9 0.038(12) 0.060(12) 0.054(11) 0.000(9) 0.028(10) 0.017(9)
N9 0.039(9) 0.034(8) 0.047(8) 0.000(6) 0.032(7) -0.001(6)
C10 0.042(12) 0.062(12) 0.050(11) 0.001(9) 0.035(10) 0.007(9)
N10 0.045(9) 0.034(8) 0.036(7) 0.000(6) 0.029(7) 0.006(6)
C11 0.036(12) 0.079(15) 0.044(10) 0.006(10) 0.023(10) 0.006(10)
N11 0.043(9) 0.035(8) 0.049(9) 0.001(7) 0.032(8) 0.008(6)
C12 0.036(10) 0.031(9) 0.047(10) -0.004(7) 0.020(9) 0.010(7)
N12 0.024(7) 0.024(7) 0.037(7) -0.010(5) 0.019(6) -0.005(5)
C13 0.040(10) 0.019(8) 0.045(9) 0.002(7) 0.029(9) 0.006(6)
C14 0.039(10) 0.014(7) 0.045(9) -0.002(6) 0.023(8) 0.003(6)
C15 0.039(11) 0.038(9) 0.042(9) 0.011(7) 0.028(9) 0.003(7)
C16 0.037(10) 0.029(9) 0.037(9) 0.001(7) 0.020(9) -0.004(7)
C17 0.049(12) 0.029(9) 0.051(10) 0.007(8) 0.035(10) 0.012(8)
C18 0.053(13) 0.042(11) 0.059(12) 0.013(9) 0.035(11) 0.011(9)
C19 0.091(19) 0.043(12) 0.059(13) 0.003(10) 0.049(14) 0.012(11)
C20 0.060(14) 0.042(11) 0.044(10) 0.012(9) 0.025(10) 0.032(10)
C21 0.046(7) 0.048(7) 0.031(6) -0.001(5) 0.033(6) -0.003(5)
C22 0.052(9) 0.057(10) 0.028(8) 0.000(7) 0.033(7) 0.001(7)
C23 0.024(10) 0.073(13) 0.049(11) -0.016(10) 0.021(9) -0.012(8)
C24 0.088(16) 0.027(9) 0.060(11) -0.010(8) 0.062(12) -0.010(9)
C25 0.047(13) 0.055(12) 0.038(10) 0.009(8) 0.022(10) -0.006(9)
C26 0.063(14) 0.050(12) 0.063(12) -0.003(10) 0.050(12) -0.004(9)
C27 0.038(10) 0.018(8) 0.052(10) 0.003(7) 0.029(9) 0.012(6)
C28 0.056(13) 0.039(10) 0.025(8) 0.003(7) 0.021(9) 0.006(8)
C29 0.043(11) 0.029(8) 0.036(9) 0.012(7) 0.031(9) 0.009(7)
C30 0.038(11) 0.038(9) 0.024(8) -0.003(7) 0.013(8) -0.002(7)
C31 0.051(13) 0.061(12) 0.040(10) -0.011(9) 0.033(10) -0.011(9)
C32 0.040(12) 0.047(11) 0.057(12) -0.022(9) 0.025(10) -0.012(9)
C33 0.066(14) 0.044(11) 0.064(12) -0.002(9) 0.054(12) 0.008(9)
C34 0.046(11) 0.023(8) 0.035(8) 0.007(6) 0.025(8) 0.013(7)
C35 0.039(11) 0.033(9) 0.039(9) 0.011(7) 0.025(9) 0.007(7)
C36 0.027(9) 0.028(8) 0.039(9) -0.009(7) 0.022(8) -0.002(6)
C37 0.046(12) 0.051(12) 0.058(12) 0.008(9) 0.037(10) 0.002(9)
C38 0.088(16) 0.033(10) 0.076(13) 0.011(9) 0.072(13) 0.000(9)
C39 0.057(9) 0.032(7) 0.055(8) -0.002(6) 0.033(7) 0.003(6)
C40 0.079(15) 0.018(8) 0.071(13) 0.000(8) 0.054(12) 0.006(8)
N14 0.10(2) 0.086(17) 0.13(2) 0.005(15) 0.071(18) -0.002(14)
C43 0.090(12) 0.082(12) 0.095(11) 0.009(8) 0.051(9) -0.008(8)
C44 0.10(2) 0.043(13) 0.12(2) -0.002(13) 0.061(19) 0.013(12)
N13 0.14(3) 0.079(16) 0.20(3) 0.039(17) 0.12(2) 0.014(14)
C41 0.17(3) 0.16(3) 0.12(3) 0.03(2) 0.06(3) 0.09(3)
C42 0.18(4) 0.12(2) 0.18(4) 0.04(2) 0.11(3) 0.06(3)
Br2 0.0759(17) 0.0599(14) 0.0922(17) -0.0091(12) 0.0660(15) -0.0126(11)
Cu2 0.0660(18) 0.0462(14) 0.0844(18) -0.0051(13) 0.0587(16) -0.0090(12)
Br3 0.0640(14) 0.0444(11) 0.0763(14) -0.0055(10) 0.0535(12) -0.0087(9)
Br4 0.0550(13) 0.0465(11) 0.0782(14) -0.0089(10) 0.0492(12) -0.0105(9)

loop_
_atom_type_symbol
_atom_type_description
_atom_type_scat_dispersion_real
_atom_type_scat_dispersion_imag
_atom_type_scat_source
C C 0.0033 0.0016 'International Tables Vol C Tables 4.2.6.8 and 6.1.1.4'
H H 0.0000 0.0000 'International Tables Vol C Tables 4.2.6.8 and 6.1.1.4'
Br Br -0.2901 2.4595 'International Tables Vol C Tables 4.2.6.8 and 6.1.1.4'
Cu Cu 0.3201 1.2651 'International Tables Vol C Tables 4.2.6.8 and 6.1.1.4'
N N 0.0061 0.0033 'International Tables Vol C Tables 4.2.6.8 and 6.1.1.4'

loop_
_geom_angle_atom_site_label_1
_geom_angle_atom_site_label_2
_geom_angle_atom_site_label_3
_geom_angle
_geom_angle_site_symmetry_1
_geom_angle_site_symmetry_3
N1 C1 C2 134.3(15) . .
N1 C1 C6 106.7(12) . .
C2 C1 C6 119.0(14) . .
N1 Cu1 Br1 90.7(3) . .
N1 Cu1 N6 90.9(5) . 2_655
N1 Cu1 N12 87.4(5) . 2_655
N6 Cu1 Br1 118.8(3) 2_655 .
N7 Cu1 Br1 89.9(4) . .
N7 Cu1 N1 178.2(5) . .
N7 Cu1 N6 87.4(5) . 2_655
N7 Cu1 N12 93.3(5) . 2_655
N12 Cu1 Br1 139.0(4) 2_655 .
N12 Cu1 N6 102.2(5) 2_655 2_655
C1 N1 Cu1 125.1(10) . .
N2 N1 C1 112.3(12) . .
N2 N1 Cu1 121.3(10) . .
C1 C2 H2 121.8 . .
C3 C2 C1 116.5(15) . .
C3 C2 H2 121.8 . .
N1 N2 N3 105.4(12) . .
C2 C3 H3 117.4 . .
C2 C3 C4 125.2(17) . .
C4 C3 H3 117.4 . .
N2 N3 C7 117.7(13) . .
C6 N3 N2 112.4(12) . .
C6 N3 C7 129.2(13) . .
C3 C4 H4 120.7 . .
C5 C4 C3 118.5(17) . .
C5 C4 H4 120.7 . .
N5 N4 C14 121.0(13) . .
N5 N4 C15 109.1(14) . .
C15 N4 C14 129.8(14) . .
C4 C5 H5 120.8 . .
C4 C5 C6 118.4(15) . .
C6 C5 H5 120.8 . .
N4 N5 N6 107.3(12) . .
N3 C6 C1 103.0(12) . .
N3 C6 C5 134.5(15) . .
C5 C6 C1 122.4(14) . .
N5 N6 Cu1 119.0(9) . 2_655
C16 N6 Cu1 132.3(11) . 2_655
C16 N6 N5 108.5(12) . .
N3 C7 H7A 109.7 . .
N3 C7 H7B 109.7 . .
N3 C7 C8 109.9(13) . .
H7A C7 H7B 108.2 . .
C8 C7 H7A 109.7 . .
C8 C7 H7B 109.7 . .
N8 N7 Cu1 120.4(11) . .
N8 N7 C21 111.1(13) . .
C21 N7 Cu1 125.6(11) . .
C9 C8 C7 123.6(17) . .
C9 C8 C13 117.1(16) . .
C13 C8 C7 119.4(15) . .
N7 N8 N9 107.0(12) . .
C8 C9 H9 117.5 . .
C10 C9 C8 124.9(18) . .
C10 C9 H9 117.5 . .
N8 N9 C22 110.8(13) . .
N8 N9 C27 119.7(12) . .
C22 N9 C27 127.2(14) . .
C9 C10 H10 120.0 . .
C9 C10 C11 120.1(17) . .
C11 C10 H10 120.0 . .
N11 N10 C34 122.7(13) . .
N11 N10 C35 110.2(12) . .
C35 N10 C34 126.9(13) . .
C10 C11 H11 120.4 . .
C10 C11 C12 119.2(17) . .
C12 C11 H11 120.4 . .
N12 N11 N10 108.3(12) . .
C11 C12 H12 120.0 . .
C11 C12 C13 119.9(16) . .
C13 C12 H12 120.0 . .
N11 N12 Cu1 117.9(9) . 2_655
N11 N12 C36 108.6(12) . .
C36 N12 Cu1 133.5(10) . 2_655
C8 C13 C12 118.7(15) . .
C8 C13 C14 121.5(14) . .
C12 C13 C14 119.8(15) . .
N4 C14 C13 112.7(13) . .
N4 C14 H14A 109.1 . .
N4 C14 H14B 109.1 . .
C13 C14 H14A 109.1 . .
C13 C14 H14B 109.1 . .
H14A C14 H14B 107.8 . .
N4 C15 C20 131.2(17) . .
C16 C15 N4 106.2(14) . .
C16 C15 C20 122.5(17) . .
N6 C16 C15 108.9(14) . .
N6 C16 C17 130.1(16) . .
C15 C16 C17 121.0(15) . .
C16 C17 H17 121.2 . .
C18 C17 C16 117.6(18) . .
C18 C17 H17 121.2 . .
C17 C18 H18 119.0 . .
C17 C18 C19 122(2) . .
C19 C18 H18 119.0 . .
C18 C19 H19 120.1 . .
C20 C19 C18 119.7(18) . .
C20 C19 H19 120.1 . .
C15 C20 H20 121.4 . .
C19 C20 C15 117.2(18) . .
C19 C20 H20 121.4 . .
N7 C21 C26 131.1(16) . .
C22 C21 N7 107.1(14) . .
C22 C21 C26 121.8(16) . .
C21 C22 N9 103.8(15) . .
C21 C22 C23 125.2(17) . .
C23 C22 N9 130.9(18) . .
C22 C23 H23 122.8 . .
C22 C23 C24 114.4(18) . .
C24 C23 H23 122.8 . .
C23 C24 H24 119.5 . .
C23 C24 C25 121.1(17) . .
C25 C24 H24 119.5 . .
C24 C25 H25 118.4 . .
C26 C25 C24 123.3(18) . .
C26 C25 H25 118.4 . .
C21 C26 H26 123.0 . .
C25 C26 C21 114.1(18) . .
C25 C26 H26 123.0 . .
N9 C27 H27A 108.8 . .
N9 C27 H27B 108.8 . .
N9 C27 C28 113.9(13) . .
H27A C27 H27B 107.7 . .
C28 C27 H27A 108.8 . .
C28 C27 H27B 108.8 . .
C29 C28 C27 121.0(17) . .
C33 C28 C27 119.9(15) . .
C33 C28 C29 119.0(17) . .
C28 C29 C34 120.0(15) . .
C30 C29 C28 119.2(16) . .
C30 C29 C34 120.9(14) . .
C29 C30 H30 120.0 . .
C29 C30 C31 120.1(15) . .
C31 C30 H30 120.0 . .
C30 C31 H31 119.7 . .
C32 C31 C30 120.6(18) . .
C32 C31 H31 119.7 . .
C31 C32 H32 120.2 . .
C31 C32 C33 119.5(19) . .
C33 C32 H32 120.2 . .
C28 C33 H33 119.2 . .
C32 C33 C28 121.5(16) . .
C32 C33 H33 119.2 . .
N10 C34 C29 111.5(13) . .
N10 C34 H34A 109.3 . .
N10 C34 H34B 109.3 . .
C29 C34 H34A 109.3 . .
C29 C34 H34B 109.3 . .
H34A C34 H34B 108.0 . .
N10 C35 C36 105.6(14) . .
N10 C35 C40 132.5(15) . .
C36 C35 C40 121.8(15) . .
N12 C36 C37 131.8(15) . .
C35 C36 N12 107.3(14) . .
C35 C36 C37 120.9(15) . .
C36 C37 H37 120.8 . .
C38 C37 C36 118.4(17) . .
C38 C37 H37 120.8 . .
C37 C38 H38 120.6 . .
C37 C38 C39 118.7(16) . .
C39 C38 H38 120.6 . .
C38 C39 H39 118.6 . .
C40 C39 C38 122.8(17) . .
C40 C39 H39 118.6 . .
C35 C40 H40 121.4 . .
C39 C40 C35 117.3(17) . .
C39 C40 H40 121.4 . .
N14 C43 C44 174(4) . .
C43 C44 H44A 109.5 . .
C43 C44 H44B 109.5 . .
C43 C44 H44C 109.5 . .
H44A C44 H44B 109.5 . .
H44A C44 H44C 109.5 . .
H44B C44 H44C 109.5 . .
N13 C41 C42 169(5) . .
C41 C42 H42A 109.5 . .
C41 C42 H42B 109.5 . .
C41 C42 H42C 109.5 . .
H42A C42 H42B 109.5 . .
H42A C42 H42C 109.5 . .
H42B C42 H42C 109.5 . .
Cu2 Br2 Cu2 93.11(12) . 7_666
Br2 Cu2 Br2 86.90(12) . 7_666
Br3 Cu2 Br2 97.68(12) . 7_666
Br3 Cu2 Br2 140.33(14) . .
Br4 Cu2 Br2 145.22(14) . 7_666
Br4 Cu2 Br2 97.93(12) . .
Br4 Cu2 Br3 100.04(11) . .

loop_
_geom_bond_atom_site_label_1
_geom_bond_atom_site_label_2
_geom_bond_distance
_geom_bond_site_symmetry_2
Br1 Cu1 2.414(3) .
C1 N1 1.346(19) .
C1 C2 1.42(2) .
C1 C6 1.43(2) .
Cu1 N1 2.021(13) .
Cu1 N6 2.154(12) 2_655
Cu1 N7 2.019(13) .
Cu1 N12 2.103(12) 2_655
N1 N2 1.282(16) .
C2 H2 0.9500 .
C2 C3 1.36(3) .
N2 N3 1.375(17) .
C3 H3 0.9500 .
C3 C4 1.43(3) .
N3 C6 1.33(2) .
N3 C7 1.499(19) .
C4 H4 0.9500 .
C4 C5 1.37(2) .
N4 N5 1.363(18) .
N4 C14 1.43(2) .
N4 C15 1.38(2) .
C5 H5 0.9500 .
C5 C6 1.40(2) .
N5 N6 1.364(19) .
N6 Cu1 2.154(12) 2_655
N6 C16 1.36(2) .
C7 H7A 0.9900 .
C7 H7B 0.9900 .
C7 C8 1.50(2) .
N7 N8 1.290(18) .
N7 C21 1.39(2) .
C8 C9 1.37(2) .
C8 C13 1.43(2) .
N8 N9 1.359(18) .
C9 H9 0.9500 .
C9 C10 1.35(2) .
N9 C22 1.40(2) .
N9 C27 1.47(2) .
C10 H10 0.9500 .
C10 C11 1.39(3) .
N10 N11 1.330(18) .
N10 C34 1.460(19) .
N10 C35 1.36(2) .
C11 H11 0.9500 .
C11 C12 1.40(3) .
N11 N12 1.322(18) .
C12 H12 0.9500 .
C12 C13 1.44(2) .
N12 Cu1 2.103(11) 2_655
N12 C36 1.378(18) .
C13 C14 1.53(2) .
C14 H14A 0.9900 .
C14 H14B 0.9900 .
C15 C16 1.37(2) .
C15 C20 1.41(2) .
C16 C17 1.37(2) .
C17 H17 0.9500 .
C17 C18 1.33(2) .
C18 H18 0.9500 .
C18 C19 1.48(3) .
C19 H19 0.9500 .
C19 C20 1.31(3) .
C20 H20 0.9500 .
C21 C22 1.39(2) .
C21 C26 1.42(2) .
C22 C23 1.39(2) .
C23 H23 0.9500 .
C23 C24 1.40(3) .
C24 H24 0.9500 .
C24 C25 1.45(3) .
C25 H25 0.9500 .
C25 C26 1.40(3) .
C26 H26 0.9500 .
C27 H27A 0.9900 .
C27 H27B 0.9900 .
C27 C28 1.52(2) .
C28 C29 1.41(2) .
C28 C33 1.40(3) .
C29 C30 1.38(2) .
C29 C34 1.54(2) .
C30 H30 0.9500 .
C30 C31 1.42(3) .
C31 H31 0.9500 .
C31 C32 1.36(2) .
C32 H32 0.9500 .
C32 C33 1.38(3) .
C33 H33 0.9500 .
C34 H34A 0.9900 .
C34 H34B 0.9900 .
C35 C36 1.37(2) .
C35 C40 1.42(2) .
C36 C37 1.39(2) .
C37 H37 0.9500 .
C37 C38 1.35(3) .
C38 H38 0.9500 .
C38 C39 1.49(3) .
C39 H39 0.9500 .
C39 C40 1.28(2) .
C40 H40 0.9500 .
N14 C43 1.116(17) .
C43 C44 1.523(18) .
C44 H44A 0.9800 .
C44 H44B 0.9800 .
C44 H44C 0.9800 .
N13 C41 1.112(18) .
C41 C42 1.537(19) .
C42 H42A 0.9800 .
C42 H42B 0.9800 .
C42 H42C 0.9800 .
Br2 Cu2 2.426(4) .
Br2 Cu2 2.440(4) 7_666
Cu2 Br2 2.440(4) 7_666
Cu2 Br3 2.367(3) .
Cu2 Br4 2.351(3) .

loop_
_geom_torsion_atom_site_label_1
_geom_torsion_atom_site_label_2
_geom_torsion_atom_site_label_3
_geom_torsion_atom_site_label_4
_geom_torsion
_geom_torsion_site_symmetry_1
_geom_torsion_site_symmetry_4
C1 N1 N2 N3 3.3(16) . .
C1 C2 C3 C4 -2(3) . .
Cu1 N1 N2 N3 171.0(9) . .
Cu1 N6 C16 C15 174.1(11) 2_655 .
Cu1 N6 C16 C17 -4(3) 2_655 .
Cu1 N7 N8 N9 166.4(10) . .
Cu1 N7 C21 C22 -162.0(11) . .
Cu1 N7 C21 C26 16(2) . .
Cu1 N12 C36 C35 -179.7(11) 2_655 .
Cu1 N12 C36 C37 2(3) 2_655 .
N1 C1 C2 C3 179.0(16) . .
N1 C1 C6 N3 -0.8(16) . .
N1 C1 C6 C5 -177.8(13) . .
N1 N2 N3 C6 -3.9(16) . .
N1 N2 N3 C7 -175.5(12) . .
C2 C1 N1 Cu1 12(2) . .
C2 C1 N1 N2 179.1(16) . .
C2 C1 C6 N3 178.7(13) . .
C2 C1 C6 C5 2(2) . .
C2 C3 C4 C5 2(3) . .
N2 N3 C6 C1 2.8(17) . .
N2 N3 C6 C5 179.3(16) . .
N2 N3 C7 C8 109.0(15) . .
C3 C4 C5 C6 0(2) . .
N3 C7 C8 C9 110.0(19) . .
N3 C7 C8 C13 -70.9(19) . .
C4 C5 C6 C1 -1(2) . .
C4 C5 C6 N3 -177.2(17) . .
N4 N5 N6 Cu1 -174.1(9) . 2_655
N4 N5 N6 C16 1.3(17) . .
N4 C15 C16 N6 -0.6(18) . .
N4 C15 C16 C17 178.1(15) . .
N4 C15 C20 C19 -177.8(18) . .
N5 N4 C14 C13 -101.9(15) . .
N5 N4 C15 C16 1.4(17) . .
N5 N4 C15 C20 178.1(18) . .
N5 N6 C16 C15 -0.4(18) . .
N5 N6 C16 C17 -179.0(16) . .
C6 C1 N1 Cu1 -168.9(9) . .
C6 C1 N1 N2 -1.6(16) . .
C6 C1 C2 C3 0(2) . .
C6 N3 C7 C8 -61(2) . .
N6 C16 C17 C18 179.1(17) . .
C7 N3 C6 C1 173.3(14) . .
C7 N3 C6 C5 -10(3) . .
C7 C8 C9 C10 -177.3(18) . .
C7 C8 C13 C12 178.4(14) . .
C7 C8 C13 C14 -2(2) . .
N7 N8 N9 C22 -6.3(17) . .
N7 N8 N9 C27 -170.5(13) . .
N7 C21 C22 N9 -2.3(17) . .
N7 C21 C22 C23 179.5(15) . .
N7 C21 C26 C25 -175.8(17) . .
C8 C9 C10 C11 -4(3) . .
C8 C13 C14 N4 -154.8(14) . .
N8 N7 C21 C22 -1.5(18) . .
N8 N7 C21 C26 176.6(17) . .
N8 N9 C22 C21 5.2(18) . .
N8 N9 C22 C23 -176.7(17) . .
N8 N9 C27 C28 105.0(17) . .
C9 C8 C13 C12 -2(2) . .
C9 C8 C13 C14 176.9(15) . .
C9 C10 C11 C12 3(3) . .
N9 C22 C23 C24 178.6(16) . .
N9 C27 C28 C29 -67.9(19) . .
N9 C27 C28 C33 108.8(18) . .
C10 C11 C12 C13 -2(3) . .
N10 N11 N12 Cu1 -180.0(10) . 2_655
N10 N11 N12 C36 0.0(17) . .
N10 C35 C36 N12 -0.6(18) . .
N10 C35 C36 C37 178.3(15) . .
N10 C35 C40 C39 179(2) . .
C11 C12 C13 C8 2(2) . .
C11 C12 C13 C14 -177.5(16) . .
N11 N10 C34 C29 -92.5(17) . .
N11 N10 C35 C36 0.6(18) . .
N11 N10 C35 C40 -177(2) . .
N11 N12 C36 C35 0.4(17) . .
N11 N12 C36 C37 -178.4(17) . .
C12 C13 C14 N4 24.5(19) . .
N12 C36 C37 C38 -178.5(18) . .
C13 C8 C9 C10 4(3) . .
C14 N4 N5 N6 -178.2(13) . .
C14 N4 C15 C16 177.5(16) . .
C14 N4 C15 C20 -6(3) . .
C15 N4 N5 N6 -1.6(16) . .
C15 N4 C14 C13 82(2) . .
C15 C16 C17 C18 1(2) . .
C16 C15 C20 C19 -2(3) . .
C16 C17 C18 C19 -2(3) . .
C17 C18 C19 C20 1(3) . .
C18 C19 C20 C15 0(3) . .
C20 C15 C16 N6 -177.7(16) . .
C20 C15 C16 C17 1(3) . .
C21 N7 N8 N9 4.7(16) . .
C21 C22 C23 C24 -4(3) . .
C22 N9 C27 C28 -56(2) . .
C22 C21 C26 C25 2(2) . .
C22 C23 C24 C25 3(2) . .
C23 C24 C25 C26 0(3) . .
C24 C25 C26 C21 -3(3) . .
C26 C21 C22 N9 179.5(15) . .
C26 C21 C22 C23 1(3) . .
C27 N9 C22 C21 167.9(15) . .
C27 N9 C22 C23 -14(3) . .
C27 C28 C29 C30 -179.0(14) . .
C27 C28 C29 C34 1(2) . .
C27 C28 C33 C32 -178.8(16) . .
C28 C29 C30 C31 -4(2) . .
C28 C29 C34 N10 -152.2(14) . .
C29 C28 C33 C32 -2(3) . .
C29 C30 C31 C32 2(3) . .
C30 C29 C34 N10 28(2) . .
C30 C31 C32 C33 0(3) . .
C31 C32 C33 C28 0(3) . .
C33 C28 C29 C30 4(2) . .
C33 C28 C29 C34 -175.8(15) . .
C34 N10 N11 N12 175.3(14) . .
C34 N10 C35 C36 -174.8(16) . .
C34 N10 C35 C40 8(3) . .
C34 C29 C30 C31 175.8(15) . .
C35 N10 N11 N12 -0.4(18) . .
C35 N10 C34 C29 82(2) . .
C35 C36 C37 C38 3(3) . .
C36 C35 C40 C39 2(3) . .
C36 C37 C38 C39 -1(3) . .
C37 C38 C39 C40 -1(3) . .
C38 C39 C40 C35 0(3) . .
C40 C35 C36 N12 177.2(16) . .
C40 C35 C36 C37 -4(3) . .
